data_7047335
loop_
_publ_author_name
'Trose, M.'
'Rei\&s, M'
'Rei\&s, F'
'Anke, F.'
'Spannenberg, A.'
'Boye, S.'
'Lederer, A.'
'Arndt, P.'
'Beweries, T.'

_publ_section_title
;
 Dehydropolymerisation of methylamine borane using a dinuclear
 1,3-allenediyl bridged zirconocene complex.
;
_journal_issue 37
_journal_name_full 'Dalton transactions (Cambridge, England : 2003)'
_journal_page_first 12858
_journal_page_last 12862
_journal_paper_doi 10.1039/c8dt03311k
_journal_volume 47
_journal_year 2018
_chemical_formula_sum 'C35 H44 Cl5 Ga Si2 Zr2'
_chemical_formula_weight 950.29
_space_group_crystal_system monoclinic
_space_group_IT_number 14
_space_group_name_Hall '-P 2ybc'
_space_group_name_H-M_alt 'P 1 21/c 1'
_symmetry_space_group_name_Hall '-P 2ybc'
_symmetry_space_group_name_H-M 'P 1 21/c 1'
_atom_sites_solution_hydrogens geom
_audit_creation_method SHELXL-2014/7
_audit_update_record
;
2018-06-27 deposited with the CCDC.
2018-08-21 downloaded from the CCDC.
;
_cell_angle_alpha 90
_cell_angle_beta 94.3510(8)
_cell_angle_gamma 90
_cell_formula_units_Z 4
_cell_length_a 9.8303(2)
_cell_length_b 21.7110(4)
_cell_length_c 19.0242(3)
_cell_measurement_reflns_used 9946
_cell_measurement_temperature 150(2)
_cell_measurement_theta_max 66.71
_cell_measurement_theta_min 4.51
_cell_volume 4048.55(13)
_computing_cell_refinement 'SAINT (Bruker, 2013)'
_computing_data_collection 'APEX2 (Bruker, 2014)'
_computing_data_reduction SAINT
_computing_structure_refinement 'SHELXL-2014/7 (Sheldrick, 2015)'
_computing_structure_solution 'SHELXS-97 (Sheldrick, 2008)'
_diffrn_ambient_temperature 150(2)
_diffrn_measured_fraction_theta_full 0.996
_diffrn_measured_fraction_theta_max 0.996
_diffrn_measurement_device_type 'Bruker APEX-II CCD'
_diffrn_measurement_method '\f and \w scans'
_diffrn_radiation_monochromator multilayer
_diffrn_radiation_source microfocus
_diffrn_radiation_type CuK\a
_diffrn_radiation_wavelength 1.54178
_diffrn_reflns_av_R_equivalents 0.0417
_diffrn_reflns_av_unetI/netI 0.0335
_diffrn_reflns_Laue_measured_fraction_full 0.996
_diffrn_reflns_Laue_measured_fraction_max 0.996
_diffrn_reflns_limit_h_max 11
_diffrn_reflns_limit_h_min -11
_diffrn_reflns_limit_k_max 25
_diffrn_reflns_limit_k_min -20
_diffrn_reflns_limit_l_max 22
_diffrn_reflns_limit_l_min -22
_diffrn_reflns_number 35215
_diffrn_reflns_point_group_measured_fraction_full 0.996
_diffrn_reflns_point_group_measured_fraction_max 0.996
_diffrn_reflns_theta_full 66.707
_diffrn_reflns_theta_max 66.707
_diffrn_reflns_theta_min 6.568
_exptl_absorpt_coefficient_mu 8.705
_exptl_absorpt_correction_T_max 0.50
_exptl_absorpt_correction_T_min 0.29
_exptl_absorpt_correction_type multi-scan
_exptl_absorpt_process_details 'SADABS (Bruker, 2014)'
_exptl_crystal_colour red-orange
_exptl_crystal_density_diffrn 1.559
_exptl_crystal_description prism
_exptl_crystal_F_000 1912
_exptl_crystal_size_max 0.395
_exptl_crystal_size_mid 0.112
_exptl_crystal_size_min 0.091
_refine_diff_density_max 5.222
_refine_diff_density_min -0.670
_refine_diff_density_rms 0.167
_refine_ls_extinction_method none
_refine_ls_goodness_of_fit_ref 1.039
_refine_ls_hydrogen_treatment constr
_refine_ls_matrix_type full
_refine_ls_number_parameters 401
_refine_ls_number_reflns 7146
_refine_ls_number_restraints 0
_refine_ls_restrained_S_all 1.039
_refine_ls_R_factor_all 0.0745
_refine_ls_R_factor_gt 0.0681
_refine_ls_shift/su_max 0.001
_refine_ls_shift/su_mean 0.000
_refine_ls_structure_factor_coef Fsqd
_refine_ls_weighting_details 'w=1/[\s^2^(Fo^2^)+(0.1280P)^2^+16.4061P] where P=(Fo^2^+2Fc^2^)/3'
_refine_ls_weighting_scheme calc
_refine_ls_wR_factor_gt 0.1909
_refine_ls_wR_factor_ref 0.2005
_reflns_Friedel_coverage 0.000
_reflns_number_gt 6289
_reflns_number_total 7146
_reflns_threshold_expression 'I > 2\s(I)'
_cod_data_source_file c8dt03311k2.cif
_cod_data_source_block AX1457
_cod_depositor_comments 'Adding full bibliography for 7047335--7047336.cif.'
_cod_database_code 7047335
_shelx_shelxl_version_number 2014/7
_shelx_space_group_comment
;
The symmetry employed for this shelxl refinement is uniquely defined
by the following loop, which should always be used as a source of
symmetry information in preference to the above space-group names.
They are only intended as comments.
;
_shelx_estimated_absorpt_t_min 0.130
_shelx_estimated_absorpt_t_max 0.505

loop_
_space_group_symop_operation_xyz
'x, y, z'
'-x, y+1/2, -z+1/2'
'-x, -y, -z'
'x, -y-1/2, z-1/2'

loop_
_atom_site_label
_atom_site_type_symbol
_atom_site_fract_x
_atom_site_fract_y
_atom_site_fract_z
_atom_site_U_iso_or_equiv
_atom_site_adp_type
_atom_site_occupancy
_atom_site_site_symmetry_order
_atom_site_calc_flag
_atom_site_refinement_flags_posn
_atom_site_refinement_flags_adp
C1 C 0.2800(6) 0.1867(3) 0.5027(3) 0.0375(12) Uani 1 1 d . .
C2 C 0.2969(6) 0.2460(3) 0.4928(3) 0.0351(12) Uani 1 1 d . .
C3 C 0.3081(6) 0.3052(3) 0.4843(3) 0.0395(13) Uani 1 1 d . .
C4 C 0.3665(10) 0.0937(5) 0.6276(4) 0.073(2) Uani 1 1 d . .
H4A H 0.3090 0.0597 0.6090 0.109 Uiso 1 1 calc R U
H4B H 0.3146 0.1194 0.6585 0.109 Uiso 1 1 calc R U
H4C H 0.4472 0.0771 0.6546 0.109 Uiso 1 1 calc R U
C5 C 0.4985(8) 0.0923(4) 0.4861(4) 0.0554(17) Uani 1 1 d . .
H5A H 0.5404 0.1182 0.4515 0.083 Uiso 1 1 calc R U
H5B H 0.4273 0.0667 0.4620 0.083 Uiso 1 1 calc R U
H5C H 0.5683 0.0658 0.5099 0.083 Uiso 1 1 calc R U
C6 C 0.5555(9) 0.1961(4) 0.5913(5) 0.075(3) Uani 1 1 d . .
H6A H 0.6414 0.1737 0.6012 0.113 Uiso 1 1 calc R U
H6B H 0.5259 0.2133 0.6353 0.113 Uiso 1 1 calc R U
H6C H 0.5692 0.2295 0.5580 0.113 Uiso 1 1 calc R U
C7 C 0.5842(11) 0.2881(6) 0.4234(8) 0.105(4) Uani 1 1 d . .
H7A H 0.6535 0.2963 0.4621 0.158 Uiso 1 1 calc R U
H7B H 0.6238 0.2945 0.3782 0.158 Uiso 1 1 calc R U
H7C H 0.5525 0.2455 0.4264 0.158 Uiso 1 1 calc R U
C8 C 0.5014(14) 0.4134(6) 0.4742(7) 0.107(5) Uani 1 1 d . .
H8A H 0.4243 0.4368 0.4903 0.160 Uiso 1 1 calc R U
H8B H 0.5488 0.4384 0.4407 0.160 Uiso 1 1 calc R U
H8C H 0.5648 0.4030 0.5147 0.160 Uiso 1 1 calc R U
C9 C 0.3734(11) 0.3567(8) 0.3369(5) 0.109(5) Uani 1 1 d . .
H9A H 0.3350 0.3188 0.3158 0.163 Uiso 1 1 calc R U
H9B H 0.4489 0.3709 0.3102 0.163 Uiso 1 1 calc R U
H9C H 0.3025 0.3885 0.3359 0.163 Uiso 1 1 calc R U
C10 C 0.1254(8) 0.1407(4) 0.3306(3) 0.0510(16) Uani 1 1 d . .
H10 H 0.1673 0.1017 0.3261 0.061 Uiso 1 1 calc R U
C11 C 0.1931(8) 0.1973(3) 0.3437(3) 0.0480(15) Uani 1 1 d . .
H11 H 0.2892 0.2031 0.3479 0.058 Uiso 1 1 calc R U
C12 C 0.0959(7) 0.2431(3) 0.3494(3) 0.0466(15) Uani 1 1 d . .
H12 H 0.1140 0.2853 0.3590 0.056 Uiso 1 1 calc R U
C13 C -0.0353(7) 0.2159(3) 0.3386(3) 0.0472(15) Uani 1 1 d . .
H13 H -0.1202 0.2365 0.3400 0.057 Uiso 1 1 calc R U
C14 C -0.0170(8) 0.1529(4) 0.3253(4) 0.0515(16) Uani 1 1 d . .
H14 H -0.0874 0.1236 0.3147 0.062 Uiso 1 1 calc R U
C15 C -0.1106(8) 0.0909(4) 0.4618(4) 0.0571(18) Uani 1 1 d . .
H15 H -0.1928 0.0960 0.4328 0.069 Uiso 1 1 calc R U
C16 C 0.0064(8) 0.0590(3) 0.4434(4) 0.0534(17) Uani 1 1 d . .
H16 H 0.0163 0.0378 0.4004 0.064 Uiso 1 1 calc R U
C17 C 0.1057(8) 0.0641(3) 0.5004(4) 0.0524(17) Uani 1 1 d . .
H17 H 0.1952 0.0473 0.5025 0.063 Uiso 1 1 calc R U
C18 C 0.0483(8) 0.0988(3) 0.5546(4) 0.0503(16) Uani 1 1 d . .
H18 H 0.0925 0.1096 0.5990 0.060 Uiso 1 1 calc R U
C19 C -0.0847(8) 0.1138(4) 0.5300(4) 0.0555(17) Uani 1 1 d . .
H19 H -0.1477 0.1361 0.5557 0.067 Uiso 1 1 calc R U
C20 C 0.0893(9) 0.3541(4) 0.6695(4) 0.061(2) Uani 1 1 d . .
H20 H 0.0184 0.3817 0.6795 0.073 Uiso 1 1 calc R U
C21 C 0.0771(9) 0.2911(4) 0.6616(3) 0.0573(19) Uani 1 1 d . .
H21 H -0.0044 0.2681 0.6648 0.069 Uiso 1 1 calc R U
C22 C 0.2063(10) 0.2662(4) 0.6481(3) 0.061(2) Uani 1 1 d . .
H22 H 0.2269 0.2240 0.6413 0.073 Uiso 1 1 calc R U
C23 C 0.2966(8) 0.3153(5) 0.6468(4) 0.065(2) Uani 1 1 d . .
H23 H 0.3905 0.3125 0.6384 0.078 Uiso 1 1 calc R U
C24 C 0.2252(10) 0.3700(4) 0.6601(4) 0.063(2) Uani 1 1 d . .
H24 H 0.2625 0.4104 0.6622 0.075 Uiso 1 1 calc R U
C25 C 0.1203(14) 0.4141(5) 0.4471(6) 0.089(4) Uani 1 1 d . .
H25 H 0.1801 0.4104 0.4104 0.107 Uiso 1 1 calc R U
C26 C 0.1491(11) 0.4442(4) 0.5113(7) 0.082(3) Uani 1 1 d . .
H26 H 0.2325 0.4636 0.5270 0.099 Uiso 1 1 calc R U
C27 C 0.0326(11) 0.4402(4) 0.5478(4) 0.070(3) Uani 1 1 d . .
H27 H 0.0210 0.4577 0.5927 0.084 Uiso 1 1 calc R U
C28 C -0.0619(9) 0.4069(4) 0.5086(6) 0.071(2) Uani 1 1 d . .
H28 H -0.1503 0.3961 0.5214 0.085 Uiso 1 1 calc R U
C29 C -0.0057(15) 0.3917(5) 0.4463(5) 0.091(4) Uani 1 1 d . .
H29 H -0.0503 0.3687 0.4088 0.109 Uiso 1 1 calc R U
C30 C 0.3024(8) 0.6474(5) 0.3254(5) 0.101(4) Uani 1 1 d G .
H30 H 0.2586 0.6678 0.3617 0.121 Uiso 1 1 calc R U
C31 C 0.3229(9) 0.5841(5) 0.3286(4) 0.118(5) Uani 1 1 d G .
H31 H 0.2932 0.5612 0.3671 0.141 Uiso 1 1 calc R U
C32 C 0.3869(10) 0.5543(3) 0.2755(5) 0.113(4) Uani 1 1 d G .
H32 H 0.4009 0.5110 0.2777 0.135 Uiso 1 1 calc R U
C33 C 0.4303(8) 0.5879(5) 0.2191(4) 0.107(4) Uani 1 1 d G .
H33 H 0.4741 0.5675 0.1828 0.128 Uiso 1 1 calc R U
C34 C 0.4098(9) 0.6512(5) 0.2159(5) 0.108(4) Uani 1 1 d G .
H34 H 0.4395 0.6741 0.1774 0.130 Uiso 1 1 calc R U
C35 C 0.3458(9) 0.6809(3) 0.2690(6) 0.113(5) Uani 1 1 d G .
H35 H 0.3318 0.7242 0.2668 0.135 Uiso 1 1 calc R U
Cl1 Cl -0.06212(16) 0.25629(7) 0.50661(8) 0.0463(4) Uani 1 1 d . .
Cl2 Cl 1.02965(18) 0.01058(10) 0.75786(11) 0.0613(5) Uani 1 1 d . .
Cl3 Cl 0.72651(19) 0.02248(8) 0.64610(10) 0.0566(4) Uani 1 1 d . .
Cl4 Cl 0.7167(2) 0.04435(12) 0.82881(12) 0.0768(6) Uani 1 1 d . .
Cl5 Cl 0.8778(3) 0.15622(9) 0.72689(15) 0.0847(7) Uani 1 1 d . .
Ga1 Ga 0.83840(8) 0.05957(4) 0.73941(4) 0.0405(2) Uani 1 1 d . .
Si1 Si 0.42180(19) 0.14197(9) 0.55210(9) 0.0454(4) Uani 1 1 d . .
Si2 Si 0.4377(2) 0.34149(9) 0.43010(10) 0.0475(4) Uani 1 1 d . .
Zr1 Zr 0.06982(5) 0.16946(2) 0.45065(3) 0.03683(19) Uani 1 1 d . .
Zr2 Zr 0.12792(6) 0.33443(2) 0.54376(3) 0.03826(19) Uani 1 1 d . .

loop_
_atom_site_aniso_label
_atom_site_aniso_U_11
_atom_site_aniso_U_22
_atom_site_aniso_U_33
_atom_site_aniso_U_23
_atom_site_aniso_U_13
_atom_site_aniso_U_12
C1 0.044(3) 0.046(3) 0.021(2) 0.003(2) -0.006(2) 0.006(3)
C2 0.037(3) 0.044(3) 0.025(3) 0.001(2) 0.003(2) 0.004(2)
C3 0.045(3) 0.044(3) 0.030(3) 0.004(2) 0.007(2) 0.003(3)
C4 0.077(6) 0.088(6) 0.051(4) 0.028(4) -0.002(4) 0.027(5)
C5 0.055(4) 0.056(4) 0.055(4) -0.004(3) 0.004(3) 0.016(3)
C6 0.072(5) 0.061(5) 0.086(6) -0.015(4) -0.037(5) 0.017(4)
C7 0.076(6) 0.093(8) 0.156(12) 0.029(8) 0.066(7) 0.018(6)
C8 0.115(9) 0.101(8) 0.111(9) -0.043(7) 0.054(7) -0.060(7)
C9 0.073(6) 0.199(14) 0.055(5) 0.049(7) 0.004(5) -0.039(8)
C10 0.069(4) 0.055(4) 0.029(3) -0.005(3) 0.007(3) 0.006(3)
C11 0.056(4) 0.058(4) 0.029(3) 0.001(3) 0.002(3) -0.002(3)
C12 0.058(4) 0.046(4) 0.035(3) 0.004(3) 0.000(3) -0.005(3)
C13 0.050(4) 0.054(4) 0.036(3) 0.006(3) -0.005(3) 0.003(3)
C14 0.062(4) 0.055(4) 0.036(3) -0.003(3) -0.004(3) -0.010(3)
C15 0.053(4) 0.055(4) 0.063(5) 0.007(3) 0.007(3) -0.005(3)
C16 0.062(4) 0.045(4) 0.054(4) 0.000(3) 0.009(3) -0.008(3)
C17 0.061(4) 0.038(3) 0.060(4) 0.008(3) 0.017(3) 0.003(3)
C18 0.062(4) 0.048(4) 0.042(3) 0.009(3) 0.010(3) -0.003(3)
C19 0.058(4) 0.053(4) 0.059(4) 0.008(3) 0.022(3) 0.000(3)
C20 0.082(6) 0.066(5) 0.035(3) -0.003(3) 0.013(3) 0.024(4)
C21 0.080(5) 0.065(5) 0.028(3) 0.006(3) 0.009(3) -0.011(4)
C22 0.117(7) 0.047(4) 0.018(3) 0.002(3) 0.009(3) 0.005(4)
C23 0.053(4) 0.109(7) 0.033(3) 0.008(4) -0.001(3) 0.011(4)
C24 0.094(6) 0.052(4) 0.042(4) -0.002(3) -0.001(4) -0.007(4)
C25 0.127(10) 0.076(7) 0.069(6) 0.038(5) 0.040(6) 0.050(7)
C26 0.067(5) 0.048(5) 0.129(9) 0.025(5) -0.010(6) 0.001(4)
C27 0.116(8) 0.050(4) 0.043(4) -0.002(3) -0.002(4) 0.033(5)
C28 0.054(4) 0.057(5) 0.102(7) 0.021(5) 0.004(4) 0.020(4)
C29 0.145(11) 0.056(5) 0.064(6) 0.004(4) -0.042(7) 0.033(6)
C30 0.062(6) 0.133(11) 0.105(9) -0.043(9) -0.007(6) 0.004(7)
C31 0.110(10) 0.130(12) 0.115(10) -0.023(9) 0.024(8) -0.044(9)
C32 0.107(10) 0.101(10) 0.129(11) -0.004(8) 0.004(8) 0.024(8)
C33 0.082(7) 0.120(11) 0.119(10) 0.000(8) 0.016(7) 0.016(7)
C34 0.097(9) 0.122(11) 0.101(9) 0.021(8) -0.034(7) -0.016(8)
C35 0.087(8) 0.100(9) 0.139(12) -0.029(9) -0.074(9) 0.018(7)
Cl1 0.0414(7) 0.0486(9) 0.0490(8) -0.0060(7) 0.0037(6) 0.0064(6)
Cl2 0.0440(9) 0.0681(11) 0.0702(11) 0.0009(9) -0.0053(8) 0.0071(8)
Cl3 0.0587(10) 0.0533(10) 0.0551(9) -0.0134(7) -0.0136(8) 0.0055(7)
Cl4 0.0770(13) 0.0918(16) 0.0645(12) -0.0012(11) 0.0241(10) 0.0108(12)
Cl5 0.120(2) 0.0379(10) 0.0919(16) -0.0025(10) -0.0198(14) -0.0114(11)
Ga1 0.0436(4) 0.0382(4) 0.0391(4) -0.0046(3) -0.0012(3) 0.0022(3)
Si1 0.0499(10) 0.0459(10) 0.0395(9) -0.0002(7) -0.0038(7) 0.0098(7)
Si2 0.0513(10) 0.0524(10) 0.0390(9) 0.0004(7) 0.0051(8) -0.0032(8)
Zr1 0.0422(3) 0.0364(3) 0.0320(3) 0.00022(18) 0.0028(2) 0.00214(19)
Zr2 0.0476(3) 0.0369(3) 0.0306(3) 0.00187(18) 0.0055(2) 0.0063(2)

loop_
_atom_type_symbol
_atom_type_description
_atom_type_scat_dispersion_real
_atom_type_scat_dispersion_imag
_atom_type_scat_source
C C 0.0181 0.0091 'International Tables Vol C Tables 4.2.6.8 and 6.1.1.4'
H H 0.0000 0.0000 'International Tables Vol C Tables 4.2.6.8 and 6.1.1.4'
Si Si 0.2541 0.3302 'International Tables Vol C Tables 4.2.6.8 and 6.1.1.4'
Cl Cl 0.3639 0.7018 'International Tables Vol C Tables 4.2.6.8 and 6.1.1.4'
Ga Ga -1.2846 0.7763 'International Tables Vol C Tables 4.2.6.8 and 6.1.1.4'
Zr Zr -0.1862 2.2449 'International Tables Vol C Tables 4.2.6.8 and 6.1.1.4'

loop_
_geom_angle_atom_site_label_1
_geom_angle_atom_site_label_2
_geom_angle_atom_site_label_3
_geom_angle
C2 C1 Si1 118.6(5)
C2 C1 Zr1 102.8(4)
Si1 C1 Zr1 138.6(3)
C3 C2 C1 177.2(6)
C3 C2 Zr2 54.2(3)
C1 C2 Zr2 123.0(4)
C3 C2 Zr1 127.8(4)
C1 C2 Zr1 50.5(3)
Zr2 C2 Zr1 91.43(17)
C2 C3 Si2 123.4(5)
C2 C3 Zr2 98.0(4)
Si2 C3 Zr2 138.4(3)
Si1 C4 H4A 109.5
Si1 C4 H4B 109.5
H4A C4 H4B 109.5
Si1 C4 H4C 109.5
H4A C4 H4C 109.5
H4B C4 H4C 109.5
Si1 C5 H5A 109.5
Si1 C5 H5B 109.5
H5A C5 H5B 109.5
Si1 C5 H5C 109.5
H5A C5 H5C 109.5
H5B C5 H5C 109.5
Si1 C6 H6A 109.5
Si1 C6 H6B 109.5
H6A C6 H6B 109.5
Si1 C6 H6C 109.5
H6A C6 H6C 109.5
H6B C6 H6C 109.5
Si2 C7 H7A 109.5
Si2 C7 H7B 109.5
H7A C7 H7B 109.5
Si2 C7 H7C 109.5
H7A C7 H7C 109.5
H7B C7 H7C 109.5
Si2 C8 H8A 109.5
Si2 C8 H8B 109.5
H8A C8 H8B 109.5
Si2 C8 H8C 109.5
H8A C8 H8C 109.5
H8B C8 H8C 109.5
Si2 C9 H9A 109.5
Si2 C9 H9B 109.5
H9A C9 H9B 109.5
Si2 C9 H9C 109.5
H9A C9 H9C 109.5
H9B C9 H9C 109.5
C11 C10 C14 107.5(7)
C11 C10 Zr1 75.6(4)
C14 C10 Zr1 74.5(4)
C11 C10 H10 126.2
C14 C10 H10 126.2
Zr1 C10 H10 115.9
C12 C11 C10 108.5(7)
C12 C11 Zr1 74.5(4)
C10 C11 Zr1 71.6(4)
C12 C11 H11 125.7
C10 C11 H11 125.7
Zr1 C11 H11 120.0
C11 C12 C13 108.3(6)
C11 C12 Zr1 73.6(4)
C13 C12 Zr1 72.8(4)
C11 C12 H12 125.8
C13 C12 H12 125.8
Zr1 C12 H12 119.6
C14 C13 C12 107.7(6)
C14 C13 Zr1 73.2(4)
C12 C13 Zr1 74.5(4)
C14 C13 H13 126.2
C12 C13 H13 126.2
Zr1 C13 H13 118.1
C13 C14 C10 107.9(7)
C13 C14 Zr1 74.2(4)
C10 C14 Zr1 72.3(4)
C13 C14 H14 126.1
C10 C14 H14 126.1
Zr1 C14 H14 119.3
C19 C15 C16 108.1(7)
C19 C15 Zr1 75.7(4)
C16 C15 Zr1 73.5(4)
C19 C15 H15 125.9
C16 C15 H15 125.9
Zr1 C15 H15 116.9
C17 C16 C15 107.5(7)
C17 C16 Zr1 74.0(4)
C15 C16 Zr1 73.5(4)
C17 C16 H16 126.2
C15 C16 H16 126.2
Zr1 C16 H16 118.2
C16 C17 C18 108.0(7)
C16 C17 Zr1 73.1(4)
C18 C17 Zr1 74.7(4)
C16 C17 H17 126.0
C18 C17 H17 126.0
Zr1 C17 H17 118.1
C19 C18 C17 107.1(7)
C19 C18 Zr1 74.2(4)
C17 C18 Zr1 72.2(4)
C19 C18 H18 126.4
C17 C18 H18 126.4
Zr1 C18 H18 119.1
C18 C19 C15 109.2(7)
C18 C19 Zr1 73.8(4)
C15 C19 Zr1 71.9(4)
C18 C19 H19 125.4
C15 C19 H19 125.4
Zr1 C19 H19 120.5
C21 C20 C24 107.8(7)
C21 C20 Zr2 75.2(4)
C24 C20 Zr2 72.7(4)
C21 C20 H20 126.1
C24 C20 H20 126.1
Zr2 C20 H20 117.9
C20 C21 C22 109.0(7)
C20 C21 Zr2 72.8(4)
C22 C21 Zr2 75.0(4)
C20 C21 H21 125.5
C22 C21 H21 125.5
Zr2 C21 H21 118.5
C23 C22 C21 107.0(7)
C23 C22 Zr2 72.3(4)
C21 C22 Zr2 72.4(4)
C23 C22 H22 126.5
C21 C22 H22 126.5
Zr2 C22 H22 120.6
C22 C23 C24 108.4(8)
C22 C23 Zr2 75.8(4)
C24 C23 Zr2 72.0(4)
C22 C23 H23 125.8
C24 C23 H23 125.8
Zr2 C23 H23 118.2
C20 C24 C23 107.8(8)
C20 C24 Zr2 74.3(4)
C23 C24 Zr2 75.0(4)
C20 C24 H24 126.1
C23 C24 H24 126.1
Zr2 C24 H24 116.7
C29 C25 C26 107.9(9)
C29 C25 Zr2 74.5(5)
C26 C25 Zr2 71.9(5)
C29 C25 H25 126.0
C26 C25 H25 126.0
Zr2 C25 H25 119.4
C27 C26 C25 106.8(9)
C27 C26 Zr2 74.1(5)
C25 C26 Zr2 75.7(5)
C27 C26 H26 126.6
C25 C26 H26 126.6
Zr2 C26 H26 115.9
C28 C27 C26 108.3(8)
C28 C27 Zr2 74.6(5)
C26 C27 Zr2 73.4(5)
C28 C27 H27 125.8
C26 C27 H27 125.8
Zr2 C27 H27 118.0
C27 C28 C29 107.3(9)
C27 C28 Zr2 73.8(5)
C29 C28 Zr2 74.9(5)
C27 C28 H28 126.3
C29 C28 H28 126.3
Zr2 C28 H28 117.1
C25 C29 C28 109.6(10)
C25 C29 Zr2 74.9(5)
C28 C29 Zr2 73.0(5)
C25 C29 H29 125.2
C28 C29 H29 125.2
Zr2 C29 H29 118.6
C31 C30 C35 120.0
C31 C30 H30 120.0
C35 C30 H30 120.0
C32 C31 C30 120.0
C32 C31 H31 120.0
C30 C31 H31 120.0
C33 C32 C31 120.0
C33 C32 H32 120.0
C31 C32 H32 120.0
C32 C33 C34 120.0
C32 C33 H33 120.0
C34 C33 H33 120.0
C35 C34 C33 120.0
C35 C34 H34 120.0
C33 C34 H34 120.0
C34 C35 C30 120.0
C34 C35 H35 120.0
C30 C35 H35 120.0
Zr1 Cl1 Zr2 102.61(6)
Cl5 Ga1 Cl2 109.61(11)
Cl5 Ga1 Cl3 110.85(9)
Cl2 Ga1 Cl3 109.28(8)
Cl5 Ga1 Cl4 110.42(12)
Cl2 Ga1 Cl4 108.70(9)
Cl3 Ga1 Cl4 107.93(10)
C5 Si1 C6 108.9(4)
C5 Si1 C1 106.5(3)
C6 Si1 C1 110.2(3)
C5 Si1 C4 110.3(4)
C6 Si1 C4 106.1(5)
C1 Si1 C4 114.8(3)
C8 Si2 C7 108.5(7)
C8 Si2 C9 111.0(7)
C7 Si2 C9 104.7(7)
C8 Si2 C3 109.0(4)
C7 Si2 C3 109.8(4)
C9 Si2 C3 113.7(4)
C1 Zr1 C10 100.9(2)
C1 Zr1 C16 113.8(2)
C10 Zr1 C16 77.1(3)
C1 Zr1 C15 135.6(2)
C10 Zr1 C15 96.6(3)
C16 Zr1 C15 33.0(3)
C1 Zr1 C17 83.5(2)
C10 Zr1 C17 94.9(3)
C16 Zr1 C17 32.9(3)
C15 Zr1 C17 54.4(3)
C1 Zr1 C14 132.8(2)
C10 Zr1 C14 33.2(3)
C16 Zr1 C14 75.0(3)
C15 Zr1 C14 77.8(3)
C17 Zr1 C14 105.0(3)
C1 Zr1 C13 127.7(2)
C10 Zr1 C13 54.6(2)
C16 Zr1 C13 104.8(3)
C15 Zr1 C13 95.6(3)
C17 Zr1 C13 136.8(3)
C14 Zr1 C13 32.6(2)
C1 Zr1 C11 80.4(2)
C10 Zr1 C11 32.8(2)
C16 Zr1 C11 108.8(2)
C15 Zr1 C11 128.7(3)
C17 Zr1 C11 117.7(2)
C14 Zr1 C11 54.1(2)
C13 Zr1 C11 53.8(2)
C1 Zr1 C18 83.4(2)
C10 Zr1 C18 127.5(3)
C16 Zr1 C18 54.5(3)
C15 Zr1 C18 54.0(3)
C17 Zr1 C18 33.1(2)
C14 Zr1 C18 128.1(3)
C13 Zr1 C18 148.9(2)
C11 Zr1 C18 148.5(2)
C1 Zr1 C19 112.9(2)
C10 Zr1 C19 128.1(3)
C16 Zr1 C19 53.9(3)
C15 Zr1 C19 32.3(3)
C17 Zr1 C19 53.7(2)
C14 Zr1 C19 108.9(3)
C13 Zr1 C19 118.2(3)
C11 Zr1 C19 160.8(3)
C18 Zr1 C19 32.0(3)
C1 Zr1 C12 95.0(2)
C10 Zr1 C12 54.1(2)
C16 Zr1 C12 127.5(2)
C15 Zr1 C12 127.8(3)
C17 Zr1 C12 148.2(2)
C14 Zr1 C12 53.9(2)
C13 Zr1 C12 32.7(2)
C11 Zr1 C12 31.9(2)
C18 Zr1 C12 177.9(2)
C19 Zr1 C12 148.9(2)
C1 Zr1 Cl1 99.85(16)
C10 Zr1 Cl1 136.39(18)
C16 Zr1 Cl1 126.94(19)
C15 Zr1 Cl1 94.71(19)
C17 Zr1 Cl1 125.37(17)
C14 Zr1 Cl1 110.81(19)
C13 Zr1 Cl1 82.46(17)
C11 Zr1 Cl1 116.64(17)
C18 Zr1 Cl1 92.66(17)
C19 Zr1 Cl1 75.97(18)
C12 Zr1 Cl1 86.29(17)
C3 Zr2 C24 105.7(3)
C3 Zr2 C26 93.5(3)
C24 Zr2 C26 83.6(4)
C3 Zr2 C27 125.9(3)
C24 Zr2 C27 78.7(3)
C26 Zr2 C27 32.5(4)
C3 Zr2 C20 135.3(3)
C24 Zr2 C20 32.9(3)
C26 Zr2 C20 95.6(4)
C27 Zr2 C20 74.1(3)
C3 Zr2 C28 129.8(3)
C24 Zr2 C28 106.0(3)
C26 Zr2 C28 53.2(3)
C27 Zr2 C28 31.6(3)
C20 Zr2 C28 89.1(3)
C3 Zr2 C23 81.2(2)
C24 Zr2 C23 33.0(3)
C26 Zr2 C23 107.0(4)
C27 Zr2 C23 111.0(3)
C20 Zr2 C23 54.3(3)
C28 Zr2 C23 138.8(3)
C3 Zr2 C21 123.8(3)
C24 Zr2 C21 53.6(3)
C26 Zr2 C21 127.5(4)
C27 Zr2 C21 102.5(3)
C20 Zr2 C21 32.0(3)
C28 Zr2 C21 106.3(3)
C23 Zr2 C21 53.5(3)
C3 Zr2 C29 98.9(4)
C24 Zr2 C29 130.6(3)
C26 Zr2 C29 52.4(4)
C27 Zr2 C29 52.4(3)
C20 Zr2 C29 120.9(3)
C28 Zr2 C29 32.1(4)
C23 Zr2 C29 159.4(4)
C21 Zr2 C29 135.5(4)
C3 Zr2 C25 79.0(3)
C24 Zr2 C25 115.3(4)
C26 Zr2 C25 32.4(4)
C27 Zr2 C25 53.0(3)
C20 Zr2 C25 125.8(3)
C28 Zr2 C25 52.5(3)
C23 Zr2 C25 131.8(4)
C21 Zr2 C25 155.4(3)
C29 Zr2 C25 30.6(4)
C3 Zr2 C22 91.4(2)
C24 Zr2 C22 53.8(3)
C26 Zr2 C22 136.7(3)
C27 Zr2 C22 127.3(2)
C20 Zr2 C22 53.8(3)
C28 Zr2 C22 138.7(3)
C23 Zr2 C22 31.9(3)
C21 Zr2 C22 32.6(3)
C29 Zr2 C22 166.1(4)
C25 Zr2 C22 163.2(4)
C3 Zr2 Cl1 104.87(17)
C24 Zr2 Cl1 132.4(2)
C26 Zr2 Cl1 129.6(2)
C27 Zr2 Cl1 110.4(3)
C20 Zr2 Cl1 102.5(2)
C28 Zr2 Cl1 80.2(2)
C23 Zr2 Cl1 121.8(2)
C21 Zr2 Cl1 79.06(19)
C29 Zr2 Cl1 78.3(3)
C25 Zr2 Cl1 105.7(4)
C22 Zr2 Cl1 90.1(2)

loop_
_geom_bond_atom_site_label_1
_geom_bond_atom_site_label_2
_geom_bond_distance
C1 C2 1.313(9)
C1 Si1 1.890(6)
C1 Zr1 2.253(6)
C2 C3 1.302(9)
C2 Zr2 2.763(6)
C2 Zr1 2.848(6)
C3 Si2 1.872(6)
C3 Zr2 2.263(6)
C4 Si1 1.891(8)
C4 H4A 0.9800
C4 H4B 0.9800
C4 H4C 0.9800
C5 Si1 1.858(7)
C5 H5A 0.9800
C5 H5B 0.9800
C5 H5C 0.9800
C6 Si1 1.875(9)
C6 H6A 0.9800
C6 H6B 0.9800
C6 H6C 0.9800
C7 Si2 1.861(10)
C7 H7A 0.9800
C7 H7B 0.9800
C7 H7C 0.9800
C8 Si2 1.859(10)
C8 H8A 0.9800
C8 H8B 0.9800
C8 H8C 0.9800
C9 Si2 1.866(10)
C9 H9A 0.9800
C9 H9B 0.9800
C9 H9C 0.9800
C10 C11 1.410(11)
C10 C14 1.420(11)
C10 Zr1 2.468(6)
C10 H10 0.9500
C11 C12 1.389(10)
C11 Zr1 2.519(7)
C11 H11 0.9500
C12 C13 1.419(10)
C12 Zr1 2.530(6)
C12 H12 0.9500
C13 C14 1.404(10)
C13 Zr1 2.509(6)
C13 H13 0.9500
C14 Zr1 2.496(7)
C14 H14 0.9500
C15 C19 1.395(12)
C15 C16 1.410(11)
C15 Zr1 2.481(8)
C15 H15 0.9500
C16 C17 1.407(11)
C16 Zr1 2.480(7)
C16 H16 0.9500
C17 C18 1.427(10)
C17 Zr1 2.491(7)
C17 H17 0.9500
C18 C19 1.393(11)
C18 Zr1 2.524(7)
C18 H18 0.9500
C19 Zr1 2.529(7)
C19 H19 0.9500
C20 C21 1.378(12)
C20 C24 1.405(13)
C20 Zr2 2.487(7)
C20 H20 0.9500
C21 C22 1.422(12)
C21 Zr2 2.516(6)
C21 H21 0.9500
C22 C23 1.388(13)
C22 Zr2 2.549(7)
C22 H22 0.9500
C23 C24 1.412(13)
C23 Zr2 2.505(7)
C23 H23 0.9500
C24 Zr2 2.467(8)
C24 H24 0.9500
C25 C29 1.330(17)
C25 C26 1.395(17)
C25 Zr2 2.523(8)
C25 H25 0.9500
C26 C27 1.387(15)
C26 Zr2 2.474(8)
C26 H26 0.9500
C27 C28 1.355(14)
C27 Zr2 2.483(7)
C27 H27 0.9500
C28 C29 1.384(16)
C28 Zr2 2.493(7)
C28 H28 0.9500
C29 Zr2 2.518(8)
C29 H29 0.9500
C30 C31 1.3900
C30 C35 1.3900
C30 H30 0.9500
C31 C32 1.3900
C31 H31 0.9500
C32 C33 1.3900
C32 H32 0.9500
C33 C34 1.3900
C33 H33 0.9500
C34 C35 1.3900
C34 H34 0.9500
C35 H35 0.9500
Cl1 Zr1 2.5649(16)
Cl1 Zr2 2.5821(17)
Cl2 Ga1 2.1654(19)
Cl3 Ga1 2.1709(18)
Cl4 Ga1 2.178(2)
Cl5 Ga1 2.150(2)

loop_
_geom_torsion_atom_site_label_1
_geom_torsion_atom_site_label_2
_geom_torsion_atom_site_label_3
_geom_torsion_atom_site_label_4
_geom_torsion
Si1 C1 C2 Zr2 -119.5(4)
Zr1 C1 C2 Zr2 60.2(4)
Si1 C1 C2 Zr1 -179.7(6)
Zr2 C2 C3 Si2 -176.0(6)
Zr1 C2 C3 Si2 -117.4(5)
Zr1 C2 C3 Zr2 58.6(5)
C14 C10 C11 C12 2.4(7)
Zr1 C10 C11 C12 -65.8(5)
C14 C10 C11 Zr1 68.2(5)
C10 C11 C12 C13 -1.1(7)
Zr1 C11 C12 C13 -65.1(4)
C10 C11 C12 Zr1 64.0(4)
C11 C12 C13 C14 -0.7(7)
Zr1 C12 C13 C14 -66.2(5)
C11 C12 C13 Zr1 65.6(5)
C12 C13 C14 C10 2.1(8)
Zr1 C13 C14 C10 -64.9(5)
C12 C13 C14 Zr1 67.1(5)
C11 C10 C14 C13 -2.8(8)
Zr1 C10 C14 C13 66.2(5)
C11 C10 C14 Zr1 -69.0(4)
C19 C15 C16 C17 -1.7(8)
Zr1 C15 C16 C17 66.7(5)
C19 C15 C16 Zr1 -68.4(5)
C15 C16 C17 C18 0.8(8)
Zr1 C16 C17 C18 67.2(5)
C15 C16 C17 Zr1 -66.4(5)
C16 C17 C18 C19 0.4(8)
Zr1 C17 C18 C19 66.5(5)
C16 C17 C18 Zr1 -66.1(5)
C17 C18 C19 C15 -1.5(8)
Zr1 C18 C19 C15 63.7(5)
C17 C18 C19 Zr1 -65.2(5)
C16 C15 C19 C18 2.0(9)
Zr1 C15 C19 C18 -64.9(5)
C16 C15 C19 Zr1 66.9(5)
C24 C20 C21 C22 0.9(8)
Zr2 C20 C21 C22 66.8(5)
C24 C20 C21 Zr2 -66.0(5)
C20 C21 C22 C23 -0.9(8)
Zr2 C21 C22 C23 64.5(5)
C20 C21 C22 Zr2 -65.4(5)
C21 C22 C23 C24 0.6(8)
Zr2 C22 C23 C24 65.2(5)
C21 C22 C23 Zr2 -64.6(5)
C21 C20 C24 C23 -0.5(8)
Zr2 C20 C24 C23 -68.1(5)
C21 C20 C24 Zr2 67.6(5)
C22 C23 C24 C20 -0.1(8)
Zr2 C23 C24 C20 67.6(5)
C22 C23 C24 Zr2 -67.7(5)
C29 C25 C26 C27 -1.8(10)
Zr2 C25 C26 C27 -68.1(6)
C29 C25 C26 Zr2 66.3(7)
C25 C26 C27 C28 2.2(10)
Zr2 C26 C27 C28 -67.0(6)
C25 C26 C27 Zr2 69.2(6)
C26 C27 C28 C29 -1.8(10)
Zr2 C27 C28 C29 -68.0(6)
C26 C27 C28 Zr2 66.2(6)
C26 C25 C29 C28 0.7(10)
Zr2 C25 C29 C28 65.3(6)
C26 C25 C29 Zr2 -64.6(6)
C27 C28 C29 C25 0.7(10)
Zr2 C28 C29 C25 -66.6(7)
C27 C28 C29 Zr2 67.2(6)
C35 C30 C31 C32 0.0
C30 C31 C32 C33 0.0
C31 C32 C33 C34 0.0
C32 C33 C34 C35 0.0
C33 C34 C35 C30 0.0
C31 C30 C35 C34 0.0
C2 C1 Si1 C5 -108.9(5)
Zr1 C1 Si1 C5 71.5(5)
C2 C1 Si1 C6 9.0(7)
Zr1 C1 Si1 C6 -170.5(5)
C2 C1 Si1 C4 128.7(6)
Zr1 C1 Si1 C4 -50.8(6)
C2 C3 Si2 C8 -142.3(8)
Zr2 C3 Si2 C8 43.6(8)
C2 C3 Si2 C7 -23.6(8)
Zr2 C3 Si2 C7 162.4(7)
C2 C3 Si2 C9 93.3(8)
Zr2 C3 Si2 C9 -80.7(8)
